data_2203458
loop_
_publ_author_name
'A. van der Lee'
'M. Barboiu'

_publ_section_title
;
 Lithium pyridine-3-sulfonate
;
_journal_issue 4
_journal_name_full 'Acta Crystallographica Section E'
_journal_page_first m421
_journal_page_last m423
_journal_paper_doi 10.1107/S1600536804006191
_journal_volume 60
_journal_year 2004
_chemical_formula_iupac 'Li 1+, C5 H4 N1 O3 S1 1-'
_chemical_formula_moiety 'Li 1+, C5 H4 N1 O3 S1 1-'
_chemical_formula_sum 'C5 H4 Li N O3 S'
_chemical_formula_weight 165.10
_space_group_IT_number 2
_symmetry_cell_setting triclinic
_symmetry_space_group_name_Hall '-P 1'
_symmetry_space_group_name_H-M 'P -1'
_atom_sites_solution_hydrogens geom
_atom_sites_solution_primary direct
_cell_angle_alpha 81.572(8)
_cell_angle_beta 71.486(8)
_cell_angle_gamma 82.921(7)
_cell_formula_units_Z 4
_cell_length_a 7.6362(6)
_cell_length_b 8.8697(9)
_cell_length_c 10.3970(10)
_cell_measurement_reflns_used 4215
_cell_measurement_temperature 293
_cell_measurement_theta_max 29
_cell_measurement_theta_min 2
_cell_volume 658.33(11)
_computing_cell_refinement 'CrysAlis RED (Oxford Diffraction, 2002)'
_computing_data_collection 'Xcalibur (Oxford Diffraction, 2002)'
_computing_data_reduction 'CrysAlis RED (Oxford Diffraction, 2002)'
_computing_molecular_graphics 'ORTEP-3 (Farrugia, 1997) and PLATON (Spek, 1990)'
_computing_publication_material 'CRYSTALS (Watkin et al., 2001)'
_computing_structure_refinement 'CRYSTALS (Watkin et al., 2001)'
_computing_structure_solution 'SIR92 (Altomare et al., 1994)'
_diffrn_ambient_temperature 293
_diffrn_detector_area_resol_mean 17
_diffrn_measured_fraction_theta_full 0.996
_diffrn_measured_fraction_theta_max 0.900
_diffrn_measurement_device_type 'Oxford Diffraction XCALIBUR'
_diffrn_measurement_method 'area detector'
_diffrn_radiation_monochromator graphite
_diffrn_radiation_type 'Mo K\a'
_diffrn_radiation_wavelength 0.71073
_diffrn_reflns_av_R_equivalents 0.07
_diffrn_reflns_limit_h_max 11
_diffrn_reflns_limit_h_min -10
_diffrn_reflns_limit_k_max 12
_diffrn_reflns_limit_k_min -12
_diffrn_reflns_limit_l_max 15
_diffrn_reflns_limit_l_min -14
_diffrn_reflns_number 11562
_diffrn_reflns_theta_full 28.637
_diffrn_reflns_theta_max 32.177
_diffrn_reflns_theta_min 3.295
_diffrn_standards_decay_% 0.00
_diffrn_standards_interval_time 30
_diffrn_standards_number '4 frames'
_exptl_absorpt_coefficient_mu 0.432
_exptl_absorpt_correction_type none
_exptl_crystal_colour colourless
_exptl_crystal_density_diffrn 1.666
_exptl_crystal_density_meas ?
_exptl_crystal_description prism
_exptl_crystal_F_000 336.000
_exptl_crystal_size_max 0.52
_exptl_crystal_size_mid 0.33
_exptl_crystal_size_min 0.22
_refine_diff_density_max 0.71
_refine_diff_density_min -0.68
_refine_ls_extinction_method None
_refine_ls_goodness_of_fit_ref 1.2145
_refine_ls_hydrogen_treatment constr
_refine_ls_matrix_type full
_refine_ls_number_parameters 199
_refine_ls_number_reflns 4182
_refine_ls_number_restraints 0
_refine_ls_R_factor_all 0.0718
_refine_ls_R_factor_gt 0.0461
_refine_ls_shift/su_max 0.000676
_refine_ls_structure_factor_coef Fsqd
_refine_ls_weighting_details
;
 %TMethod, part 1,
 Chebychev polynomial, (Watkin, 1994, Prince, 1982).
 \hfil\break
 [weight] = $1.0/[A_0T_0(x)+A_1T_1(x) ... +A_{n-1}]T_{n-1}(x)]$
 where A$_i$ are the Chebychev coefficients listed below and
 $x$= F$_{\mathrm{calc}}$/F$_{\mathrm{max}}.$\hfil\break
 Method = Robust Weighting (Prince, 1982).\hfil\break
 W = [weight] * [1-(\Delta F/6\sigma F)$^2$]$^2$.\hfil\break
 A$_{0-2}$ are 471.0, 539.0, and 166.0, respectively.
;
_refine_ls_weighting_scheme calc
_refine_ls_wR_factor_all 0.0675
_refine_ls_wR_factor_gt 0.0610
_refine_ls_wR_factor_ref 0.0675
_reflns_number_gt 2612
_reflns_number_total 4187
_reflns_threshold_expression I>2\s(I)
_cod_data_source_file lh6181.cif
_cod_data_source_block I
_cod_original_formula_sum 'C5 H4 Li1 N1 O3 S1'
_cod_database_code 2203458

loop_
_symmetry_equiv_pos_as_xyz
x,y,z
-x,-y,-z

loop_
_atom_site_label
_atom_site_fract_x
_atom_site_fract_y
_atom_site_fract_z
_atom_site_U_iso_or_equiv
_atom_site_adp_type
_atom_site_refinement_flags
_atom_site_occupancy
_atom_site_type_symbol
Li1 0.4525(5) -0.1728(4) 0.8897(4) 0.0256 Uani . 1.0000 Li
Li2 0.6333(5) 0.3261(5) .6222(4) 0.0284 Uani . 1.0000 Li
S3 0.39921(7) 0.30511(7) 0.41227(6) 0.0239 Uani . 1.0000 S
O4 0.3310(2) 0.46386(19) 0.3996(2) 0.0468 Uani . 1.0000 O
O5 0.4545(3) 0.2402(3) 0.28501(19) 0.0560 Uani . 1.0000 O
O6 0.5412(2) 0.2755(2) 0.4794(2) 0.0422 Uani . 1.0000 O
C7 0.2063(3) 0.2079(2) 0.5192(2) 0.0210 Uani . 1.0000 C
C8 0.2296(3) 0.0658(3) 0.5888(2) 0.0303 Uani . 1.0000 C
C9 0.0729(4) -0.0046(3) 0.6670(3) 0.0356 Uani . 1.0000 C
C10 -0.1000(3) 0.0696(3) 0.6764(2) 0.0334 Uani . 1.0000 C
N11 -0.1234(3) 0.2072(2) 0.6098(2) 0.0296 Uani . 1.0000 N
C12 0.0287(3) 0.2739(2) 0.5324(2) 0.0252 Uani . 1.0000 C
S13 0.33457(7) 0.18748(6) 0.90474(6) 0.0217 Uani . 1.0000 S
O14 0.4717(2) 0.2681(3) 0.7986(2) 0.0538 Uani . 1.0000 O
O15 0.3245(3) 0.0326(2) 0.8825(2) 0.0485 Uani . 1.0000 O
O16 0.3489(2) 0.1966(2) 1.03882(18) 0.0418 Uani . 1.0000 O
C17 0.1181(3) 0.2859(2) 0.9025(2) 0.0204 Uani . 1.0000 C
C18 0.1087(3) 0.4251(3) 0.8247(2) 0.0286 Uani . 1.0000 C
C19 -0.0667(3) 0.4959(3) 0.8303(3) 0.0332 Uani . 1.0000 C
C20 -0.2201(3) 0.4241(3) 0.9101(3) 0.0320 Uani . 1.0000 C
N21 -0.2129(2) 0.2894(2) 0.9866(2) 0.0285 Uani . 1.0000 N
C22 -0.0436(3) 0.2226(3) 0.9812(2) 0.0243 Uani . 1.0000 C
H23 0.3533 0.0106 0.5929 0.0500 Uiso R 1.0000 H
H24 0.0812 -0.1054 0.7246 0.0500 Uiso R 1.0000 H
H25 0.0095 0.3666 0.4812 0.0500 Uiso R 1.0000 H
H26 0.2144 0.4775 0.7754 0.0500 Uiso R 1.0000 H
H27 -0.0746 0.6023 0.7707 0.0500 Uiso R 1.0000 H
H28 -0.3498 0.4654 0.9113 0.0500 Uiso R 1.0000 H
H29 -0.0330 0.1184 1.0350 0.0500 Uiso R 1.0000 H
H5 -0.2110 0.0149 0.7257 0.0500 Uiso R 1.0000 H

loop_
_atom_site_aniso_label
_atom_site_aniso_U_11
_atom_site_aniso_U_22
_atom_site_aniso_U_33
_atom_site_aniso_U_12
_atom_site_aniso_U_13
_atom_site_aniso_U_23
Li1 0.0231(18) 0.026(2) 0.029(2) -0.0006(15) -0.0092(16) -0.0058(16)
Li2 0.0199(18) 0.030(2) 0.033(2) -0.0040(15) -0.0059(16) 0.0023(17)
S3 0.0200(2) 0.0263(3) 0.0260(3) -0.0021(2) -0.0065(2) -0.0057(2)
O4 0.0340(10) 0.0211(9) 0.0809(15) -0.0058(7) -0.0160(10) 0.0085(9)
O5 0.0524(12) 0.0842(16) 0.0290(10) -0.0261(11) 0.0069(9) -0.0259(11)
O6 0.0272(9) 0.0531(12) 0.0542(12) -0.0044(8) -0.0233(8) -0.0050(10)
C7 0.0208(9) 0.0210(10) 0.0200(10) 0.0010(8) -0.0040(8) -0.0060(8)
C8 0.0303(12) 0.0268(12) 0.0317(13) 0.0079(9) -0.0100(10) -0.0040(10)
C9 0.0423(14) 0.0253(12) 0.0344(14) -0.0010(10) -0.0096(11) 0.0050(10)
C10 0.0304(12) 0.0335(13) 0.0322(13) -0.0080(10) -0.0040(10) 0.0010(10)
N11 0.0214(9) 0.0310(10) 0.0349(11) -0.0030(8) -0.0057(8) -0.0043(8)
C12 0.0220(10) 0.0200(10) 0.0314(12) 0.0008(8) -0.0077(9) -0.0011(9)
S13 0.0147(2) 0.0252(3) 0.0238(3) -0.00152(19) -0.00452(19) -0.0013(2)
O14 0.0224(9) 0.0687(14) 0.0499(12) -0.0059(9) 0.0056(8) 0.0216(11)
O15 0.0390(10) 0.0261(9) 0.0931(17) 0.0103(8) -0.0377(11) -0.0200(10)
O16 0.0316(9) 0.0625(13) 0.0370(10) 0.0142(9) -0.0199(8) -0.0164(9)
C17 0.0186(9) 0.0240(10) 0.0200(10) -0.0002(7) -0.0076(8) -0.0032(8)
C18 0.0253(11) 0.0279(12) 0.0295(12) -0.0033(9) -0.0063(9) 0.0030(9)
C19 0.0356(13) 0.0278(12) 0.0359(14) 0.0050(10) -0.0152(11) 0.0010(10)
C20 0.0266(11) 0.0340(13) 0.0379(14) 0.0080(10) -0.0150(10) -0.0086(11)
N21 0.0163(8) 0.0331(11) 0.0354(11) 0.0016(7) -0.0064(8) -0.0085(9)
C22 0.0181(9) 0.0253(11) 0.0277(11) 0.0002(8) -0.0057(8) -0.0020(9)

loop_
_atom_type_symbol
_atom_type_scat_dispersion_real
_atom_type_scat_dispersion_imag
_atom_type_scat_source
'C   ' 0.0033 0.0016 International_Tables_Vol_IV_Table_2.2B
'H   ' 0.0000 0.0000 International_Tables_Vol_IV_Table_2.2B
'N   ' 0.0061 0.0033 International_Tables_Vol_IV_Table_2.2B
'O   ' 0.0106 0.0060 International_Tables_Vol_IV_Table_2.2B
'S   ' 0.1246 0.1234 International_Tables_Vol_IV_Table_2.2B
'Li  ' -0.0003 0.0001 International_Tables_Vol_IV_Table_2.2B

loop_
_geom_angle_atom_site_label_1
_geom_angle_atom_site_label_2
_geom_angle_atom_site_label_3
_geom_angle_site_symmetry_1
_geom_angle_site_symmetry_3
_geom_angle
_geom_angle_publ_flag
O4 S3 O5 . . 112.89(13) yes
O4 S3 O6 . . 113.56(11) yes
O4 S3 C7 . . 105.19(10) yes
O5 S3 O6 . . 111.89(13) yes
O5 S3 C7 . . 105.83(12) yes
O6 S3 C7 . . 106.72(11) yes
O14 S13 O15 . . 114.17(14) yes
O14 S13 O16 . . 112.37(11) yes
O14 S13 C17 . . 105.67(11) yes
O15 S13 O16 . . 112.16(11) yes
O15 S13 C17 . . 105.82(12) yes
O16 S13 C17 . . 105.84(10) yes
S3 O4 Li2 . 2_666 151.12(17) yes
S3 O5 Li1 . 2_656 173.2(2) yes
S3 O6 Li2 . . 147.00(17) yes
S13 O14 Li2 . . 159.6(2) yes
S13 O15 Li1 . . 142.25(19) yes
S13 O16 Li1 . 2_657 133.49(16) yes
C10 N11 C12 . . 117.4(2) yes
C10 N11 Li2 . 1_455 125.5(2) yes
C12 N11 Li2 . 1_455 117.07(19) yes
C20 N21 C22 . . 116.6(2) yes
C20 N21 Li1 . 2_557 124.44(18) yes
C22 N21 Li1 . 2_557 118.89(18) yes
S3 C7 C8 . . 121.20(18) yes
S3 C7 C12 . . 119.83(14) yes
C8 C7 C12 . . 119.0(2) no
C7 C8 C9 . . 117.9(2) no
C8 C9 C10 . . 119.7(2) no
N11 C10 C9 . . 122.7(2) yes
N11 C12 C7 . . 123.34(18) yes
S13 C17 C18 . . 121.27(18) yes
S13 C17 C22 . . 119.29(16) yes
C18 C17 C22 . . 119.4(2) no
C17 C18 C19 . . 117.7(2) no
C18 C19 C20 . . 119.1(2) no
N21 C20 C19 . . 123.9(2) yes
N21 C22 C17 . . 123.3(2) yes
C9 C8 H23 . . 116.41 no
C7 C8 H23 . . 125.58 no
C8 C9 H24 . . 121.41 no
C10 C9 H24 . . 118.64 no
N11 C10 H5 . . 117.90 no
C9 C10 H5 . . 119.10 no
N11 C12 H25 . . 116.14 no
C7 C12 H25 . . 120.38 no
C17 C18 H26 . . 122.81 no
C19 C18 H26 . . 119.28 no
C20 C19 H27 . . 123.01 no
C18 C19 H27 . . 117.93 no
N21 C20 H28 . . 113.67 no
C19 C20 H28 . . 122.33 no
N21 C22 H29 . . 118.71 no
C17 C22 H29 . . 117.92 no
O15 Li1 N21 . 2_557 96.50(18) yes
O5 Li1 O15 2_656 . 111.4(2) yes
O5 Li1 N21 2_656 2_557 111.1(2) yes
O16 Li1 N21 2_657 2_557 115.1(2) yes
O15 Li1 O16 . 2_657 116.3(2) yes
O5 Li1 O16 2_656 2_657 106.4(2) yes
O6 Li2 N11 . 1_655 108.8(2) yes
O4 Li2 O6 2_666 . 111.2(2) yes
O6 Li2 O14 . . 111.3(2) yes
O4 Li2 O14 2_666 . 110.4(2) yes
O4 Li2 N11 2_666 1_655 108.3(2) yes
O14 Li2 N11 . 1_655 106.7(2) yes

loop_
_geom_bond_atom_site_label_1
_geom_bond_atom_site_label_2
_geom_bond_site_symmetry_2
_geom_bond_distance
_geom_bond_publ_flag
S3 O4 . 1.4421(18) yes
S3 O5 . 1.438(2) yes
S3 O6 . 1.4451(18) yes
S3 C7 . 1.772(2) yes
S13 O14 . 1.430(2) yes
S13 O15 . 1.4412(19) yes
S13 O16 . 1.4471(18) yes
S13 C17 . 1.777(2) yes
O4 Li2 2_666 1.886(5) yes
O5 Li1 2_656 1.886(4) yes
O6 Li2 . 1.959(4) yes
O14 Li2 . 1.896(4) yes
O15 Li1 . 1.962(4) yes
O16 Li1 2_657 1.868(4) yes
N11 C10 . 1.333(3) yes
N11 C12 . 1.335(3) yes
N11 Li2 1_455 1.996(5) yes
N21 C20 . 1.340(3) yes
N21 C22 . 1.342(3) yes
N21 Li1 2_557 2.157(4) yes
C7 C8 . 1.380(3) no
C7 C12 . 1.382(3) no
C8 C9 . 1.379(4) no
C9 C10 . 1.382(4) no
C17 C18 . 1.381(3) no
C17 C22 . 1.380(3) no
C18 C19 . 1.395(4) no
C19 C20 . 1.370(4) no
C8 H23 . 1.0194 no
C9 H24 . 1.0076 no
C10 H5 . 0.9844 no
C12 H25 . 0.9341 no
C18 H26 . 0.9435 no
C19 H27 . 1.0567 no
C20 H28 . 1.0096 no
C22 H29 . 1.0161 no

loop_
_geom_contact_atom_site_label_1
_geom_contact_atom_site_label_2
_geom_contact_distance
_geom_contact_site_symmetry_2
_geom_contact_publ_flag
S3 H23 3.1767 2_656 no
O4 N11 3.148(3) 2_566 no
O4 O6 3.173(2) 2_666 no
O4 O14 3.105(3) 2_666 no
O4 C12 3.336(3) 2_566 no
O5 O15 3.178(3) 2_656 no
O5 O16 3.005(3) 1_554 no
O6 O4 3.173(2) 2_666 no
O6 N11 3.217(3) 1_655 no
O6 O14 3.182(3) . no
O6 C8 3.356(3) 2_656 no
O14 O4 3.105(3) 2_666 no
O14 O6 3.182(3) . no
O14 N11 3.122(3) 1_655 no
O15 N21 3.076(3) 2_557 no
O15 C22 3.172(3) 2_557 no
O15 O5 3.178(3) 2_656 no
O15 C8 3.321(3) . no
O16 O5 3.005(3) 1_556 no
O4 H25 2.8450 2_566 no
O4 H25 2.5448 . no
O5 H23 2.8748 2_656 no
O6 H23 2.7063 2_656 no
O6 H23 2.8133 . no
O14 H28 2.9149 1_655 no
O14 H26 2.5765 . no
O15 H29 2.7638 . no
O15 H29 2.5826 2_557 no
O16 H5 2.8505 2_557 no
N11 O6 3.217(3) 1_455 no
N11 O14 3.122(3) 1_455 no
N11 O4 3.148(3) 2_566 no
N21 O15 3.076(3) 2_557 no
C8 O15 3.321(3) . no
C8 O6 3.356(3) 2_656 no
C12 O4 3.336(3) 2_566 no
C17 C19 3.509(3) 2_567 no
C18 Li2 3.946(5) . no
C19 C17 3.509(3) 2_567 no
C20 Li2 3.755(5) 1_455 no
C9 H29 3.0448 2_557 no
C22 H24 3.0171 2_557 no
C22 H29 3.0281 2_557 no
Li2 C20 3.755(5) 1_655 no
Li2 C18 3.946(5) . no
Li1 H28 3.3819 1_645 no
Li1 H5 3.1179 1_655 no
Li2 H26 3.3023 . no
H5 Li1 3.1179 1_455 no
H5 O16 2.8505 2_557 no
H23 O6 2.8133 . no
H23 S3 3.1767 2_656 no
H23 O5 2.8748 2_656 no
H23 O6 2.7063 2_656 no
H23 H23 2.4578 2_656 no
H24 C22 3.0171 2_557 no
H24 H29 2.3953 2_557 no
H25 O4 2.5448 . no
H25 O4 2.8450 2_566 no
H25 H25 2.4340 2_566 no
H25 H27 2.4855 2_566 no
H26 O14 2.5765 . no
H26 Li2 3.3023 . no
H27 H25 2.4855 2_566 no
H28 O14 2.9149 1_455 no
H28 Li1 3.3819 1_465 no
H28 H28 2.5176 2_467 no
H29 O15 2.7638 . no
H29 O15 2.5826 2_557 no
H29 C9 3.0448 2_557 no
H29 C22 3.0281 2_557 no
H29 H24 2.3953 2_557 no
H29 H29 2.2692 2_557 no

loop_
_geom_hbond_atom_site_label_D
_geom_hbond_atom_site_label_H
_geom_hbond_atom_site_label_A
_geom_hbond_site_symmetry_A
_geom_hbond_distance_DH
_geom_hbond_distance_HA
_geom_hbond_distance_DA
_geom_hbond_angle_DHA
_geom_hbond_publ_flag
C12 H25 O4 . 0.93 2.54 2.886(3) 102 no
C18 H26 O14 . 0.94 2.58 2.895(3) 100 no
C22 H29 O15 2_557 1.02 2.58 3.172(3) 117 no

loop_
_geom_torsion_atom_site_label_1
_geom_torsion_atom_site_label_2
_geom_torsion_atom_site_label_3
_geom_torsion_atom_site_label_4
_geom_torsion_site_symmetry_1
_geom_torsion_site_symmetry_2
_geom_torsion_site_symmetry_4
_geom_torsion
_geom_torsion_publ_flag
O5 S3 O4 Li2 . . 2_666 -96.8(4) no
O6 S3 O4 Li2 . . 2_666 31.9(4) no
C7 S3 O4 Li2 . . 2_666 148.3(4) no
O4 S3 O6 Li2 . . . 36.5(3) no
O5 S3 O6 Li2 . . . 165.8(3) no
C7 S3 O6 Li2 . . . -78.9(3) no
O4 S3 C7 C8 . . . -159.12(18) no
O4 S3 C7 C12 . . . 21.7(2) no
O5 S3 C7 C8 . . . 81.2(2) no
O5 S3 C7 C12 . . . -98.03(19) no
O6 S3 C7 C8 . . . -38.2(2) no
O6 S3 C7 C12 . . . 142.64(17) no
O15 S13 O14 Li2 . . . 28.4(6) no
O16 S13 O14 Li2 . . . 157.6(5) no
C17 S13 O14 Li2 . . . -87.5(6) no
O14 S13 O15 Li1 . . . 75.9(3) no
O16 S13 O15 Li1 . . . -53.4(3) no
C17 S13 O15 Li1 . . . -168.3(3) no
O14 S13 O16 Li1 . . 2_657 -45.7(3) no
O15 S13 O16 Li1 . . 2_657 84.5(2) no
C17 S13 O16 Li1 . . 2_657 -160.6(2) no
O14 S13 C17 C18 . . . -9.7(2) no
O14 S13 C17 C22 . . . 171.02(18) no
O15 S13 C17 C18 . . . -131.09(18) no
O15 S13 C17 C22 . . . 49.6(2) no
O16 S13 C17 C18 . . . 109.70(18) no
O16 S13 C17 C22 . . . -69.61(19) no
S3 O4 Li2 O14 2_666 2_666 . -67.9(4) no
S3 O4 Li2 O6 2_666 2_666 . 56.2(5) no
S3 O6 Li2 O14 . . . 66.7(4) no
S3 O6 Li2 N11 . . 1_655 -176.1(2) no
S3 O6 Li2 O4 . . 2_666 -56.9(4) no
S13 O14 Li2 O4 . . 2_666 149.1(5) no
S13 O14 Li2 N11 . . 1_655 -93.4(6) no
S13 O14 Li2 O6 . . . 25.1(7) no
S13 O15 Li1 O16 . . 2_657 6.6(4) no
S13 O15 Li1 N21 . . 2_557 128.8(2) no
S13 O15 Li1 O5 . . 2_656 -115.5(3) no
S13 O16 Li1 O15 2_657 2_657 . 66.0(3) no
C12 N11 Li2 O6 1_655 1_655 . 91.6(2) no
C10 N11 Li2 O14 1_655 1_655 . 29.0(3) no
C10 N11 Li2 O6 1_655 1_655 . -91.1(3) no
Li2 N11 C12 C7 1_455 . . 177.1(2) no
C12 N11 C10 C9 . . . -0.5(3) no
C12 N11 Li2 O14 1_655 1_655 . -148.2(2) no
C10 N11 C12 C7 . . . -0.4(3) no
Li2 N11 C10 C9 1_455 . . -177.7(2) no
Li1 N21 C20 C19 2_557 . . -179.0(2) no
C20 N21 C22 C17 . . . 0.2(3) no
Li1 N21 C22 C17 2_557 . . 178.3(2) no
C22 N21 C20 C19 . . . -1.0(4) no
C22 N21 Li1 O15 2_557 2_557 . 20.6(3) no
C20 N21 Li1 O15 2_557 2_557 . -157.4(2) no
C8 C7 C12 N11 . . . 0.1(3) no
S3 C7 C12 N11 . . . 179.31(16) no
C12 C7 C8 C9 . . . 1.0(3) no
S3 C7 C8 C9 . . . -178.21(19) no
C7 C8 C9 C10 . . . -1.8(4) no
C8 C9 C10 N11 . . . 1.6(4) no
S13 C17 C18 C19 . . . -179.04(18) no
S13 C17 C22 N21 . . . 179.45(17) no
C22 C17 C18 C19 . . . 0.3(3) no
C18 C17 C22 N21 . . . 0.1(3) no
C17 C18 C19 C20 . . . -1.0(4) no
C18 C19 C20 N21 . . . 1.4(4) no
